data_1555400
loop_
_publ_author_name
'Weber, Manuel'
'Owens, Kyle'
'Masarwa, Ahmad'
'Sarpong, Richmond'

_publ_section_title
;
 Construction of Enantiopure Taxoid and Natural Product-like Scaffolds
 Using a C-C Bond Cleavage/Arylation Reaction.
;
_journal_issue 21
_journal_name_full 'Organic letters'
_journal_page_first 5432
_journal_page_last 5435
_journal_paper_doi 10.1021/acs.orglett.5b02797
_journal_volume 17
_journal_year 2015
_chemical_absolute_configuration ad
_chemical_formula_sum 'C20 H23 N O3'
_chemical_formula_weight 325.39
_chemical_name_common kro4-035
_chemical_name_systematic sarpong115
_space_group.centring_type primitive

_space_group_crystal_system orthorhombic
_space_group_IT_number 19
_space_group_name_Hall 'P 2ac 2ab'
_space_group_name_H-M_alt 'P 21 21 21'
_atom_sites_solution_hydrogens geom
_atom_sites_solution_primary iterative
_atom_sites_solution_secondary difmap
_audit_creation_method SHELXL-2014/7
_cell_angle_alpha 90
_cell_angle_beta 90
_cell_angle_gamma 90
_cell_formula_units_Z 4
_cell_length_a 7.2672(2)
_cell_length_b 12.3762(4)
_cell_length_c 18.5597(5)
_cell_measurement_reflns_used 9217
_cell_measurement_temperature 100(2)
_cell_measurement_theta_max 68.34
_cell_measurement_theta_min 4.29
_cell_volume 1669.27(8)
_computing_cell_refinement 'Bruker SAINT'
_computing_data_collection 'Bruker APEX2'
_computing_data_reduction 'Bruker SAINT'
_computing_molecular_graphics ORTEP-32
_computing_publication_material WinGX
_computing_structure_refinement SHELXL-2014
_computing_structure_solution SIR-2014
_diffrn_ambient_temperature 100(2)
_diffrn_detector_area_resol_mean 8.366
_diffrn_measured_fraction_theta_full 1.000
_diffrn_measured_fraction_theta_max 0.999
_diffrn_measurement_device_type 'Bruker APEX-II CCD'
_diffrn_measurement_method 'phi and omega scans'
_diffrn_radiation_type CuK\a
_diffrn_radiation_wavelength 1.54178
_diffrn_reflns_av_R_equivalents 0.0412
_diffrn_reflns_av_unetI/netI 0.0164
_diffrn_reflns_Laue_measured_fraction_full 1.000
_diffrn_reflns_Laue_measured_fraction_max 0.999
_diffrn_reflns_limit_h_max 8
_diffrn_reflns_limit_h_min -8
_diffrn_reflns_limit_k_max 14
_diffrn_reflns_limit_k_min -14
_diffrn_reflns_limit_l_max 22
_diffrn_reflns_limit_l_min -22
_diffrn_reflns_number 46264
_diffrn_reflns_point_group_measured_fraction_full 1.000
_diffrn_reflns_point_group_measured_fraction_max 0.998
_diffrn_reflns_theta_full 67.000
_diffrn_reflns_theta_max 68.338
_diffrn_reflns_theta_min 4.294
_diffrn_source 'microfocus rotating anode'
_exptl_absorpt_coefficient_mu 0.694
_exptl_absorpt_correction_T_max 0.929
_exptl_absorpt_correction_T_min 0.859
_exptl_absorpt_correction_type multi-scan
_exptl_absorpt_process_details SADABS
_exptl_crystal_colour colorless
_exptl_crystal_density_diffrn 1.295
_exptl_crystal_description rod
_exptl_crystal_F_000 696
_exptl_crystal_size_max 0.050
_exptl_crystal_size_mid 0.030
_exptl_crystal_size_min 0.030
_refine_diff_density_max 0.248
_refine_diff_density_min -0.189
_refine_diff_density_rms 0.034
_refine_ls_abs_structure_details
; 
 Flack x determined using 1251 quotients [(I+)-(I-)]/[(I+)+(I-)] 
 (Parsons, Flack and Wagner, Acta Cryst. B69 (2013) 249-259). 
;
_refine_ls_abs_structure_Flack 0.08(5)
_refine_ls_extinction_method none
_refine_ls_goodness_of_fit_ref 1.089
_refine_ls_hydrogen_treatment constr
_refine_ls_matrix_type full
_refine_ls_number_parameters 220
_refine_ls_number_reflns 3061
_refine_ls_number_restraints 0
_refine_ls_restrained_S_all 1.089
_refine_ls_R_factor_all 0.0296
_refine_ls_R_factor_gt 0.0291
_refine_ls_shift/su_max 0.000
_refine_ls_shift/su_mean 0.000
_refine_ls_structure_factor_coef Fsqd
_refine_ls_weighting_details 'w=1/[\s^2^(Fo^2^)+(0.0389P)^2^+0.3876P] where P=(Fo^2^+2Fc^2^)/3'
_refine_ls_weighting_scheme calc
_refine_ls_wR_factor_gt 0.0748
_refine_ls_wR_factor_ref 0.0753
_reflns_Friedel_coverage 0.721
_reflns_Friedel_fraction_full 1.000
_reflns_Friedel_fraction_max 0.997
_reflns_number_gt 3013
_reflns_number_total 3061
_reflns_threshold_expression 'I > 2\s(I)'
_cod_data_source_file ol5b02797_si_005.cif
_cod_data_source_block sarpong115
_cod_database_code 1555400
_shelx_shelxl_version_number 2014/7
_shelx_space_group_comment
; 
The symmetry employed for this shelxl refinement is uniquely defined 
by the following loop, which should always be used as a source of 
symmetry information in preference to the above space-group names. 
They are only intended as comments. 
;
_shelx_estimated_absorpt_t_min 0.966
_shelx_estimated_absorpt_t_max 0.979

loop_
_space_group_symop_operation_xyz
'x, y, z'
'-x+1/2, -y, z+1/2'
'x+1/2, -y+1/2, -z'
'-x, y+1/2, -z+1/2'

loop_
_atom_site_label
_atom_site_type_symbol
_atom_site_fract_x
_atom_site_fract_y
_atom_site_fract_z
_atom_site_U_iso_or_equiv
_atom_site_adp_type
_atom_site_occupancy
_atom_site_site_symmetry_order
_atom_site_calc_flag
_atom_site_refinement_flags_posn
_atom_site_refinement_flags_adp
C1 C 0.3790(3) -0.07479(15) 0.75319(10) 0.0240(4) Uani 1 1 d . .
H1 H 0.2910 -0.0741 0.7118 0.029 Uiso 1 1 calc R U
C2 C 0.3286(2) -0.17502(15) 0.80036(10) 0.0233(4) Uani 1 1 d . .
H2 H 0.3360 -0.2403 0.7687 0.028 Uiso 1 1 calc R U
C3 C 0.4635(3) -0.19076(14) 0.86094(10) 0.0233(4) Uani 1 1 d . .
C4 C 0.6204(3) -0.25117(15) 0.85774(11) 0.0271(4) Uani 1 1 d . .
H4 H 0.6514 -0.2983 0.8192 0.032 Uiso 1 1 calc R U
C5 C 0.6417(3) -0.16226(14) 0.96257(10) 0.0239(4) Uani 1 1 d . .
C6 C 0.6982(3) -0.11957(16) 1.02833(11) 0.0287(4) Uani 1 1 d . .
H6 H 0.8124 -0.1387 1.0497 0.034 Uiso 1 1 calc R U
C7 C 0.5779(3) -0.04752(16) 1.06077(10) 0.0294(4) Uani 1 1 d . .
H7 H 0.6141 -0.0124 1.1040 0.035 Uiso 1 1 calc R U
C8 C 0.4046(3) -0.02524(15) 1.03150(10) 0.0262(4) Uani 1 1 d . .
H8 H 0.3246 0.0222 1.0567 0.031 Uiso 1 1 calc R U
C9 C 0.3453(3) -0.07010(15) 0.96675(10) 0.0225(4) Uani 1 1 d . .
C10 C 0.1449(3) -0.06473(14) 0.94608(9) 0.0225(4) Uani 1 1 d . .
H10A H 0.0924 -0.0005 0.9703 0.027 Uiso 1 1 calc R U
H10B H 0.0843 -0.1287 0.9676 0.027 Uiso 1 1 calc R U
C11 C 0.0845(2) -0.05965(14) 0.86667(9) 0.0205(4) Uani 1 1 d . .
H11 H -0.0528 -0.0546 0.8678 0.025 Uiso 1 1 calc R U
C12 C 0.1507(3) 0.04325(14) 0.82546(10) 0.0218(4) Uani 1 1 d . .
C13 C 0.3453(3) 0.02799(15) 0.79550(9) 0.0221(4) Uani 1 1 d . .
C14 C 0.5717(3) -0.07922(17) 0.72102(11) 0.0310(4) Uani 1 1 d . .
H14A H 0.5905 -0.0166 0.6895 0.047 Uiso 1 1 calc R U
H14B H 0.5856 -0.1458 0.6929 0.047 Uiso 1 1 calc R U
H14C H 0.6630 -0.0781 0.7599 0.047 Uiso 1 1 calc R U
C15 C 0.1279(3) -0.16384(14) 0.82493(10) 0.0232(4) Uani 1 1 d . .
H15A H 0.0969 -0.2265 0.8558 0.028 Uiso 1 1 calc R U
H15B H 0.0475 -0.1670 0.7819 0.028 Uiso 1 1 calc R U
C16 C 0.4716(3) -0.13493(14) 0.92899(10) 0.0230(4) Uani 1 1 d . .
C17 C 0.0198(3) 0.06428(16) 0.76145(10) 0.0281(4) Uani 1 1 d . .
H17A H 0.0666 0.1248 0.7328 0.042 Uiso 1 1 calc R U
H17B H -0.1031 0.0819 0.7797 0.042 Uiso 1 1 calc R U
H17C H 0.0129 -0.0006 0.7313 0.042 Uiso 1 1 calc R U
C18 C 0.1520(3) 0.14308(14) 0.87392(11) 0.0252(4) Uani 1 1 d . .
H18A H 0.2513 0.1368 0.9102 0.030 Uiso 1 1 calc R U
H18B H 0.1747 0.2087 0.8447 0.030 Uiso 1 1 calc R U
C19 C -0.1294(3) 0.23915(15) 0.89744(10) 0.0257(4) Uani 1 1 d . .
C20 C -0.3104(3) 0.22893(18) 0.93543(13) 0.0355(5) Uani 1 1 d . .
H20A H -0.3616 0.3010 0.9440 0.053 Uiso 1 1 calc R U
H20B H -0.2923 0.1920 0.9816 0.053 Uiso 1 1 calc R U
H20C H -0.3957 0.1871 0.9055 0.053 Uiso 1 1 calc R U
N1 N 0.7275(2) -0.23486(13) 0.91766(9) 0.0274(4) Uani 1 1 d . .
H1A H 0.8343 -0.2659 0.9260 0.033 Uiso 1 1 calc R U
O1 O 0.46224(19) 0.09756(11) 0.80285(7) 0.0285(3) Uani 1 1 d . .
O2 O -0.02548(18) 0.15129(10) 0.90977(7) 0.0273(3) Uani 1 1 d . .
O3 O -0.0821(2) 0.31387(11) 0.86086(8) 0.0361(4) Uani 1 1 d . .

loop_
_atom_site_aniso_label
_atom_site_aniso_U_11
_atom_site_aniso_U_22
_atom_site_aniso_U_33
_atom_site_aniso_U_23
_atom_site_aniso_U_13
_atom_site_aniso_U_12
C1 0.0231(9) 0.0279(9) 0.0211(8) 0.0002(7) 0.0035(7) -0.0046(7)
C2 0.0243(9) 0.0221(9) 0.0236(9) -0.0035(7) 0.0037(8) -0.0030(7)
C3 0.0256(9) 0.0209(8) 0.0236(8) 0.0018(7) 0.0051(8) -0.0048(7)
C4 0.0269(9) 0.0256(9) 0.0287(9) 0.0017(8) 0.0065(8) -0.0012(8)
C5 0.0204(8) 0.0231(9) 0.0282(9) 0.0078(7) 0.0059(8) 0.0010(7)
C6 0.0239(9) 0.0336(10) 0.0286(9) 0.0091(8) 0.0020(8) -0.0044(8)
C7 0.0332(10) 0.0312(10) 0.0236(9) 0.0013(8) 0.0030(8) -0.0070(8)
C8 0.0299(10) 0.0245(9) 0.0242(9) 0.0008(7) 0.0051(8) -0.0037(8)
C9 0.0241(9) 0.0204(8) 0.0230(8) 0.0039(7) 0.0026(7) -0.0012(7)
C10 0.0230(9) 0.0199(8) 0.0245(8) 0.0023(7) 0.0000(7) 0.0006(8)
C11 0.0169(8) 0.0209(8) 0.0237(8) 0.0007(7) 0.0013(7) -0.0015(7)
C12 0.0208(9) 0.0210(9) 0.0235(8) 0.0028(7) -0.0007(7) -0.0023(7)
C13 0.0218(9) 0.0248(9) 0.0195(8) 0.0058(7) -0.0005(7) -0.0028(8)
C14 0.0292(10) 0.0345(10) 0.0294(9) 0.0003(8) 0.0086(8) -0.0042(9)
C15 0.0232(9) 0.0213(8) 0.0251(9) -0.0004(7) 0.0016(8) -0.0054(8)
C16 0.0246(9) 0.0195(8) 0.0249(9) 0.0052(7) 0.0032(8) -0.0031(7)
C17 0.0246(9) 0.0297(9) 0.0299(10) 0.0064(8) -0.0035(8) -0.0026(8)
C18 0.0214(8) 0.0212(9) 0.0331(10) 0.0011(8) 0.0029(8) 0.0002(7)
C19 0.0300(10) 0.0243(9) 0.0229(9) -0.0066(7) -0.0081(8) 0.0047(8)
C20 0.0298(11) 0.0369(11) 0.0399(11) -0.0129(9) -0.0028(9) 0.0062(9)
N1 0.0203(8) 0.0287(8) 0.0332(9) 0.0056(7) 0.0050(7) 0.0062(7)
O1 0.0254(7) 0.0277(7) 0.0324(7) 0.0016(5) 0.0020(6) -0.0070(6)
O2 0.0224(6) 0.0224(6) 0.0371(7) 0.0027(6) 0.0039(6) 0.0030(5)
O3 0.0466(9) 0.0276(7) 0.0339(7) 0.0033(6) 0.0010(7) 0.0113(6)

loop_
_atom_type_symbol
_atom_type_description
_atom_type_scat_dispersion_real
_atom_type_scat_dispersion_imag
_atom_type_scat_source
C C 0.0181 0.0091 'International Tables Vol C Tables 4.2.6.8 and 6.1.1.4'
H H 0.0000 0.0000 'International Tables Vol C Tables 4.2.6.8 and 6.1.1.4'
N N 0.0311 0.0180 'International Tables Vol C Tables 4.2.6.8 and 6.1.1.4'
O O 0.0492 0.0322 'International Tables Vol C Tables 4.2.6.8 and 6.1.1.4'

loop_
_geom_angle_atom_site_label_1
_geom_angle_atom_site_label_2
_geom_angle_atom_site_label_3
_geom_angle
C13 C1 C14 112.48(16)
C13 C1 C2 109.78(14)
C14 C1 C2 114.02(16)
C13 C1 H1 106.7
C14 C1 H1 106.7
C2 C1 H1 106.7
C3 C2 C15 114.14(15)
C3 C2 C1 111.63(15)
C15 C2 C1 108.55(15)
C3 C2 H2 107.4
C15 C2 H2 107.4
C1 C2 H2 107.4
C4 C3 C16 105.46(17)
C4 C3 C2 125.66(17)
C16 C3 C2 128.29(16)
C3 C4 N1 110.98(17)
C3 C4 H4 124.5
N1 C4 H4 124.5
N1 C5 C6 130.22(18)
N1 C5 C16 106.47(17)
C6 C5 C16 123.31(18)
C7 C6 C5 116.04(18)
C7 C6 H6 122.0
C5 C6 H6 122.0
C6 C7 C8 121.72(18)
C6 C7 H7 119.1
C8 C7 H7 119.1
C9 C8 C7 122.38(18)
C9 C8 H8 118.8
C7 C8 H8 118.8
C8 C9 C16 117.07(17)
C8 C9 C10 120.10(17)
C16 C9 C10 121.95(17)
C9 C10 C11 121.40(15)
C9 C10 H10A 107.0
C11 C10 H10A 107.0
C9 C10 H10B 107.0
C11 C10 H10B 107.0
H10A C10 H10B 106.7
C15 C11 C10 112.95(14)
C15 C11 C12 111.97(14)
C10 C11 C12 114.48(14)
C15 C11 H11 105.5
C10 C11 H11 105.5
C12 C11 H11 105.5
C18 C12 C13 107.92(15)
C18 C12 C17 108.68(15)
C13 C12 C17 108.08(14)
C18 C12 C11 111.90(14)
C13 C12 C11 111.22(14)
C17 C12 C11 108.94(14)
O1 C13 C1 122.61(17)
O1 C13 C12 121.12(17)
C1 C13 C12 116.19(15)
C1 C14 H14A 109.5
C1 C14 H14B 109.5
H14A C14 H14B 109.5
C1 C14 H14C 109.5
H14A C14 H14C 109.5
H14B C14 H14C 109.5
C2 C15 C11 114.87(15)
C2 C15 H15A 108.5
C11 C15 H15A 108.5
C2 C15 H15B 108.5
C11 C15 H15B 108.5
H15A C15 H15B 107.5
C9 C16 C5 118.94(17)
C9 C16 C3 133.12(18)
C5 C16 C3 107.76(16)
C12 C17 H17A 109.5
C12 C17 H17B 109.5
H17A C17 H17B 109.5
C12 C17 H17C 109.5
H17A C17 H17C 109.5
H17B C17 H17C 109.5
O2 C18 C12 108.67(14)
O2 C18 H18A 110.0
C12 C18 H18A 110.0
O2 C18 H18B 110.0
C12 C18 H18B 110.0
H18A C18 H18B 108.3
O3 C19 O2 124.09(18)
O3 C19 C20 125.73(18)
O2 C19 C20 110.18(17)
C19 C20 H20A 109.5
C19 C20 H20B 109.5
H20A C20 H20B 109.5
C19 C20 H20C 109.5
H20A C20 H20C 109.5
H20B C20 H20C 109.5
C4 N1 C5 109.26(16)
C4 N1 H1A 125.4
C5 N1 H1A 125.4
C19 O2 C18 118.48(15)

loop_
_geom_bond_atom_site_label_1
_geom_bond_atom_site_label_2
_geom_bond_distance
C1 C13 1.515(3)
C1 C14 1.523(3)
C1 C2 1.562(2)
C1 H1 1.0000
C2 C3 1.505(3)
C2 C15 1.534(2)
C2 H2 1.0000
C3 C4 1.365(3)
C3 C16 1.441(3)
C4 N1 1.372(3)
C4 H4 0.9500
C5 N1 1.375(3)
C5 C6 1.392(3)
C5 C16 1.425(3)
C6 C7 1.386(3)
C6 H6 0.9500
C7 C8 1.399(3)
C7 H7 0.9500
C8 C9 1.392(3)
C8 H8 0.9500
C9 C16 1.406(3)
C9 C10 1.507(3)
C10 C11 1.539(2)
C10 H10A 0.9900
C10 H10B 0.9900
C11 C15 1.537(2)
C11 C12 1.561(2)
C11 H11 1.0000
C12 C18 1.528(2)
C12 C13 1.531(3)
C12 C17 1.544(2)
C13 O1 1.217(2)
C14 H14A 0.9800
C14 H14B 0.9800
C14 H14C 0.9800
C15 H15A 0.9900
C15 H15B 0.9900
C17 H17A 0.9800
C17 H17B 0.9800
C17 H17C 0.9800
C18 O2 1.455(2)
C18 H18A 0.9900
C18 H18B 0.9900
C19 O3 1.197(3)
C19 O2 1.343(2)
C19 C20 1.498(3)
C20 H20A 0.9800
C20 H20B 0.9800
C20 H20C 0.9800
N1 H1A 0.8800

loop_
_geom_torsion_atom_site_label_1
_geom_torsion_atom_site_label_2
_geom_torsion_atom_site_label_3
_geom_torsion_atom_site_label_4
_geom_torsion
C13 C1 C2 C3 -70.09(19)
C14 C1 C2 C3 57.1(2)
C13 C1 C2 C15 56.57(19)
C14 C1 C2 C15 -176.20(15)
C15 C2 C3 C4 146.47(18)
C1 C2 C3 C4 -90.0(2)
C15 C2 C3 C16 -43.6(3)
C1 C2 C3 C16 79.9(2)
C16 C3 C4 N1 -1.6(2)
C2 C3 C4 N1 170.14(16)
N1 C5 C6 C7 -179.68(18)
C16 C5 C6 C7 0.2(3)
C5 C6 C7 C8 4.4(3)
C6 C7 C8 C9 -2.8(3)
C7 C8 C9 C16 -3.6(3)
C7 C8 C9 C10 165.89(17)
C8 C9 C10 C11 149.66(17)
C16 C9 C10 C11 -41.4(3)
C9 C10 C11 C15 66.8(2)
C9 C10 C11 C12 -63.0(2)
C15 C11 C12 C18 -165.78(15)
C10 C11 C12 C18 -35.6(2)
C15 C11 C12 C13 -44.99(19)
C10 C11 C12 C13 85.22(18)
C15 C11 C12 C17 74.03(18)
C10 C11 C12 C17 -155.76(15)
C14 C1 C13 O1 -0.8(3)
C2 C1 C13 O1 127.32(18)
C14 C1 C13 C12 175.88(16)
C2 C1 C13 C12 -56.0(2)
C18 C12 C13 O1 -10.5(2)
C17 C12 C13 O1 106.90(19)
C11 C12 C13 O1 -133.57(17)
C18 C12 C13 C1 172.83(15)
C17 C12 C13 C1 -69.81(19)
C11 C12 C13 C1 49.7(2)
C3 C2 C15 C11 68.3(2)
C1 C2 C15 C11 -56.92(19)
C10 C11 C15 C2 -79.37(19)
C12 C11 C15 C2 51.6(2)
C8 C9 C16 C5 7.9(2)
C10 C9 C16 C5 -161.38(16)
C8 C9 C16 C3 -177.64(18)
C10 C9 C16 C3 13.1(3)
N1 C5 C16 C9 173.42(16)
C6 C5 C16 C9 -6.5(3)
N1 C5 C16 C3 -2.35(19)
C6 C5 C16 C3 177.71(17)
C4 C3 C16 C9 -172.49(19)
C2 C3 C16 C9 16.0(3)
C4 C3 C16 C5 2.44(19)
C2 C3 C16 C5 -169.05(17)
C13 C12 C18 O2 -173.13(14)
C17 C12 C18 O2 69.89(18)
C11 C12 C18 O2 -50.45(19)
C3 C4 N1 C5 0.2(2)
C6 C5 N1 C4 -178.70(18)
C16 C5 N1 C4 1.4(2)
O3 C19 O2 C18 -3.2(3)
C20 C19 O2 C18 176.48(15)
C12 C18 O2 C19 -118.56(16)
